data_4309958
loop_
_publ_author_name
'Mohamed M. Ibrahim'
'Jan Seebacher'
'Gunther Steinfeld'
'Heinrich Vahrenkamp'

_publ_section_title
;
Tris(thioimidazolyl)borate-Zinc-Thiolate Complexes for the Modeling of
Biological Thiolate Alkylations
;
_journal_name_full 'Inorganic Chemistry'
_journal_page_first 8531
_journal_page_last 8538
_journal_paper_doi 10.1021/ic0508270
_journal_volume 44
_journal_year 2005
_chemical_formula_sum 'C44 H47 B N8 O2 S4 Zn'
_chemical_formula_weight 924.32
_space_group_IT_number 2
_symmetry_cell_setting triclinic
_symmetry_space_group_name_Hall '-P 1'
_symmetry_space_group_name_H-M 'P -1'
_atom_sites_solution_hydrogens geom
_atom_sites_solution_primary PATT
_atom_sites_solution_secondary difmap
_audit_creation_method SHELXL-97
_cell_angle_alpha 107.608(2)
_cell_angle_beta 104.358(2)
_cell_angle_gamma 109.185(2)
_cell_formula_units_Z 2
_cell_length_a 12.5231(11)
_cell_length_b 14.2467(13)
_cell_length_c 15.5339(14)
_cell_measurement_temperature 206(2)
_cell_volume 2301.6(4)
_computing_structure_refinement 'SHELXL-97 (Sheldrick, 1997)'
_computing_structure_solution 'SHELXS-97 (Sheldrick, 1990)'
_diffrn_ambient_temperature 206(2)
_diffrn_measured_fraction_theta_full 0.949
_diffrn_measured_fraction_theta_max 0.949
_diffrn_radiation_monochromator graphite
_diffrn_radiation_source 'fine-focus sealed tube'
_diffrn_radiation_type MoK\a
_diffrn_radiation_wavelength 0.71073
_diffrn_reflns_av_R_equivalents 0.0777
_diffrn_reflns_av_sigmaI/netI 0.1687
_diffrn_reflns_limit_h_max 16
_diffrn_reflns_limit_h_min -16
_diffrn_reflns_limit_k_max 19
_diffrn_reflns_limit_k_min -18
_diffrn_reflns_limit_l_max 20
_diffrn_reflns_limit_l_min -20
_diffrn_reflns_number 21422
_diffrn_reflns_theta_full 28.37
_diffrn_reflns_theta_max 28.37
_diffrn_reflns_theta_min 1.49
_exptl_absorpt_coefficient_mu 0.760
_exptl_absorpt_correction_type SADABS
_exptl_crystal_colour YelloW
_exptl_crystal_density_diffrn 1.334
_exptl_crystal_density_method 'not measured'
_exptl_crystal_description isometric
_exptl_crystal_F_000 964
_exptl_crystal_size_max 0.2
_exptl_crystal_size_mid 0.2
_exptl_crystal_size_min 0.2
_refine_diff_density_max 0.768
_refine_diff_density_min -1.251
_refine_diff_density_rms 0.142
_refine_ls_extinction_method none
_refine_ls_goodness_of_fit_ref 0.940
_refine_ls_hydrogen_treatment mixed
_refine_ls_matrix_type full
_refine_ls_number_parameters 542
_refine_ls_number_reflns 10935
_refine_ls_number_restraints 0
_refine_ls_restrained_S_all 0.940
_refine_ls_R_factor_all 0.1924
_refine_ls_R_factor_gt 0.0709
_refine_ls_shift/su_max 0.001
_refine_ls_shift/su_mean 0.000
_refine_ls_structure_factor_coef Fsqd
_refine_ls_weighting_details 'calc w=1/[\s^2^(Fo^2^)+(0.1102P)^2^+0.0000P] where P=(Fo^2^+2Fc^2^)/3'
_refine_ls_weighting_scheme calc
_refine_ls_wR_factor_gt 0.1681
_refine_ls_wR_factor_ref 0.2425
_reflns_number_gt 4183
_reflns_number_total 10935
_reflns_threshold_expression >2sigma(I)
_cod_data_source_file ic0508270si20050523_114753_06.cif
_cod_data_source_block seebpm
_cod_depositor_comments
;
The following automatic conversions were performed:
'_geom_angle_publ_flag' value 'Y' changed to 'y' according to
'/home/saulius/struct/CIF-dictionaries/cif_core.dic' dictionary named
'cif_core.dic' version 2.4.1 from 2010-06-29 (99
times).

'_geom_bond_publ_flag' value 'Y' changed to 'y' according to
'/home/saulius/struct/CIF-dictionaries/cif_core.dic' dictionary named
'cif_core.dic' version 2.4.1 from 2010-06-29 (67 times).

Automatic conversion script
Id: cif_fix_enum 1527 2010-12-29 10:47:43Z saulius 

The following automatic conversions were performed:

'_chemical_melting_point' value 'Y' was changed to '?' - the value is
undefined or not given.

Automatic conversion script
Id: cif_fix_values 1646 2011-03-28 12:23:43Z adriana 
;
_cod_database_code 4309958

loop_
_symmetry_equiv_pos_as_xyz
'x, y, z'
'-x, -y, -z'

loop_
_atom_site_label
_atom_site_type_symbol
_atom_site_fract_x
_atom_site_fract_y
_atom_site_fract_z
_atom_site_U_iso_or_equiv
_atom_site_adp_type
_atom_site_occupancy
_atom_site_symmetry_multiplicity
_atom_site_calc_flag
_atom_site_refinement_flags
_atom_site_disorder_assembly
_atom_site_disorder_group
Zn1 Zn 0.94272(7) 0.76994(6) 0.67651(5) 0.0369(2) Uani 1 1 d . . .
S1 S 0.77161(14) 0.67984(13) 0.52538(11) 0.0348(4) Uani 1 1 d . . .
S2 S 1.03957(14) 0.95144(13) 0.69573(12) 0.0367(4) Uani 1 1 d . . .
S3 S 0.85051(15) 0.77102(14) 0.79245(12) 0.0405(4) Uani 1 1 d . . .
S4 S 1.08219(15) 0.70018(14) 0.69643(13) 0.0436(4) Uani 1 1 d . . .
B1 B 0.7387(6) 0.9050(6) 0.6669(5) 0.0364(17) Uani 1 1 d . . .
H1 H 0.6859 0.9435 0.6643 0.044 Uiso 1 1 calc R . .
N1 N 0.7596(4) 0.8790(4) 0.5682(4) 0.0348(12) Uani 1 1 d . . .
N2 N 0.7938(5) 0.8182(4) 0.4361(4) 0.0369(12) Uani 1 1 d . . .
N3 N 0.8599(4) 0.9850(4) 0.7576(4) 0.0323(12) Uani 1 1 d . . .
N4 N 1.0463(4) 1.0810(4) 0.8677(4) 0.0352(12) Uani 1 1 d . . .
N5 N 0.6675(4) 0.7998(4) 0.6757(4) 0.0341(12) Uani 1 1 d . . .
N6 N 0.6048(5) 0.6479(4) 0.6944(4) 0.0379(13) Uani 1 1 d . . .
N7 N 0.7943(7) 0.2141(5) 0.4906(5) 0.0600(17) Uani 1 1 d . . .
N8 N 1.5535(6) 0.9717(6) 0.8019(5) 0.072(2) Uani 1 1 d . . .
O2 O 0.8493(5) 0.1600(4) 0.4667(4) 0.0626(15) Uani 1 1 d . . .
O1 O 0.6849(6) 0.1739(5) 0.4723(5) 0.093(2) Uani 1 1 d . . .
C1 C 0.7743(5) 0.7953(5) 0.5104(4) 0.0309(13) Uani 1 1 d . . .
C2 C 0.7718(6) 0.9552(5) 0.5283(5) 0.0428(16) Uani 1 1 d . . .
H2A H 0.7655 1.0212 0.5535 0.051 Uiso 1 1 calc R . .
C3 C 0.7939(6) 0.9185(5) 0.4479(5) 0.0443(17) Uani 1 1 d . . .
H3A H 0.8072 0.9541 0.4069 0.053 Uiso 1 1 calc R . .
C4 C 0.8139(6) 0.7529(5) 0.3574(4) 0.0373(15) Uani 1 1 d . . .
C5 C 0.9247(6) 0.7934(6) 0.3486(5) 0.0440(17) Uani 1 1 d . . .
H5A H 0.9877 0.8622 0.3948 0.053 Uiso 1 1 calc R . .
C6 C 0.9420(7) 0.7305(7) 0.2697(6) 0.055(2) Uani 1 1 d . . .
H6A H 1.0169 0.7577 0.2624 0.066 Uiso 1 1 calc R . .
C7 C 0.8498(8) 0.6277(6) 0.2015(5) 0.0532(19) Uani 1 1 d . . .
C8 C 0.7406(8) 0.5918(6) 0.2115(6) 0.059(2) Uani 1 1 d . . .
H8A H 0.6763 0.5243 0.1641 0.071 Uiso 1 1 calc R . .
C9 C 0.7223(7) 0.6515(6) 0.2888(5) 0.0521(19) Uani 1 1 d . . .
H9A H 0.6470 0.6236 0.2954 0.062 Uiso 1 1 calc R . .
C10 C 0.8649(9) 0.5560(7) 0.1128(6) 0.070(3) Uani 1 1 d . . .
H10A H 0.7815 0.5007 0.0655 0.084 Uiso 1 1 calc R . .
C11 C 0.9322(10) 0.4940(8) 0.1456(7) 0.086(3) Uani 1 1 d . . .
H11A H 0.9413 0.4479 0.0902 0.129 Uiso 1 1 calc R . .
H11B H 0.8859 0.4488 0.1715 0.129 Uiso 1 1 calc R . .
H11C H 1.0126 0.5456 0.1960 0.129 Uiso 1 1 calc R . .
C12 C 0.9200(9) 0.6157(7) 0.0614(6) 0.077(3) Uani 1 1 d . . .
H12A H 0.8722 0.6522 0.0411 0.116 Uiso 1 1 calc R . .
H12B H 0.9214 0.5647 0.0042 0.116 Uiso 1 1 calc R . .
H12C H 1.0032 0.6696 0.1047 0.116 Uiso 1 1 calc R . .
C13 C 0.9784(5) 1.0063(5) 0.7731(4) 0.0321(14) Uani 1 1 d . . .
C14 C 0.8557(6) 1.0466(5) 0.8440(5) 0.0395(16) Uani 1 1 d . . .
H14A H 0.7846 1.0476 0.8531 0.047 Uiso 1 1 calc R . .
C15 C 0.9690(6) 1.1040(5) 0.9117(5) 0.0411(16) Uani 1 1 d . . .
H15A H 0.9922 1.1513 0.9773 0.049 Uiso 1 1 calc R . .
C16 C 1.1772(6) 1.1257(5) 0.9173(4) 0.0384(15) Uani 1 1 d . . .
C17 C 1.2224(6) 1.0975(6) 0.9899(5) 0.054(2) Uani 1 1 d . . .
H17A H 1.1688 1.0478 1.0056 0.064 Uiso 1 1 calc R . .
C18 C 1.3487(7) 1.1430(7) 1.0406(5) 0.060(2) Uani 1 1 d . . .
H18A H 1.3800 1.1249 1.0916 0.072 Uiso 1 1 calc R . .
C19 C 1.4290(6) 1.2148(6) 1.0166(5) 0.0462(17) Uani 1 1 d . . .
C20 C 1.3802(6) 1.2422(6) 0.9440(5) 0.0473(18) Uani 1 1 d . . .
H20A H 1.4331 1.2919 0.9280 0.057 Uiso 1 1 calc R . .
C21 C 1.2547(6) 1.1983(5) 0.8935(5) 0.0456(17) Uani 1 1 d . . .
H21A H 1.2229 1.2178 0.8437 0.055 Uiso 1 1 calc R . .
C22 C 1.5676(6) 1.2637(6) 1.0718(5) 0.055(2) Uani 1 1 d . . .
H22A H 1.6064 1.3240 1.0543 0.066 Uiso 1 1 calc R . .
C23 C 1.6050(6) 1.3115(6) 1.1812(5) 0.059(2) Uani 1 1 d . . .
H23A H 1.5749 1.3659 1.2004 0.088 Uiso 1 1 calc R . .
H23B H 1.6937 1.3456 1.2129 0.088 Uiso 1 1 calc R . .
H23C H 1.5705 1.2537 1.2009 0.088 Uiso 1 1 calc R . .
C24 C 1.6160(8) 1.1786(8) 1.0399(7) 0.091(3) Uani 1 1 d . . .
H24A H 1.5926 1.1496 0.9695 0.136 Uiso 1 1 calc R . .
H24B H 1.5813 1.1195 1.0580 0.136 Uiso 1 1 calc R . .
H24C H 1.7046 1.2129 1.0720 0.136 Uiso 1 1 calc R . .
C25 C 0.7052(6) 0.7409(5) 0.7201(4) 0.0358(15) Uani 1 1 d . . .
C26 C 0.5413(5) 0.7416(5) 0.6234(4) 0.0389(16) Uani 1 1 d . . .
H26A H 0.4919 0.7647 0.5869 0.047 Uiso 1 1 calc R . .
C27 C 0.5015(5) 0.6478(5) 0.6333(4) 0.0392(16) Uani 1 1 d . . .
H27A H 0.4205 0.5927 0.6050 0.047 Uiso 1 1 calc R . .
C28 C 0.6021(6) 0.5556(6) 0.7145(5) 0.0429(16) Uani 1 1 d . . .
C29 C 0.5573(6) 0.4560(6) 0.6377(5) 0.0454(17) Uani 1 1 d . . .
H29A H 0.5277 0.4494 0.5733 0.055 Uiso 1 1 calc R . .
C30 C 0.5548(6) 0.3649(6) 0.6533(6) 0.0524(19) Uani 1 1 d . . .
H30A H 0.5214 0.2969 0.5995 0.063 Uiso 1 1 calc R . .
C31 C 0.6006(7) 0.3724(7) 0.7466(7) 0.060(2) Uani 1 1 d . . .
C32 C 0.6425(8) 0.4730(8) 0.8237(6) 0.069(2) Uani 1 1 d . . .
H32A H 0.6702 0.4793 0.8881 0.083 Uiso 1 1 calc R . .
C33 C 0.6446(7) 0.5644(7) 0.8087(6) 0.063(2) Uani 1 1 d . . .
H33A H 0.6749 0.6320 0.8623 0.075 Uiso 1 1 calc R . .
C34 C 0.6056(10) 0.2772(8) 0.7672(9) 0.095(3) Uani 1 1 d . . .
H34A H 0.5627 0.2705 0.8123 0.114 Uiso 1 1 calc R . .
C35 C 0.549(3) 0.1844(16) 0.6921(19) 0.51(3) Uani 1 1 d . . .
H35A H 0.5553 0.1275 0.7120 0.764 Uiso 1 1 calc R . .
H35B H 0.5859 0.1874 0.6443 0.764 Uiso 1 1 calc R . .
H35C H 0.4635 0.1684 0.6632 0.764 Uiso 1 1 calc R . .
C36 C 0.7200(14) 0.2900(13) 0.814(2) 0.36(2) Uani 1 1 d . . .
H36A H 0.7144 0.2259 0.8258 0.543 Uiso 1 1 calc R . .
H36B H 0.7602 0.3543 0.8758 0.543 Uiso 1 1 calc R . .
H36C H 0.7670 0.2991 0.7734 0.543 Uiso 1 1 calc R . .
C37 C 0.9961(6) 0.5594(5) 0.6383(5) 0.0385(15) Uani 1 1 d . . .
C38 C 1.0511(6) 0.4919(5) 0.6054(5) 0.0412(16) Uani 1 1 d . . .
H38A H 1.1343 0.5245 0.6156 0.049 Uiso 1 1 calc R . .
C39 C 0.9876(6) 0.3805(5) 0.5591(5) 0.0397(16) Uani 1 1 d . . .
H39A H 1.0267 0.3369 0.5388 0.048 Uiso 1 1 calc R . .
C40 C 0.8638(6) 0.3328(5) 0.5426(5) 0.0425(16) Uani 1 1 d . . .
C41 C 0.8047(6) 0.3950(6) 0.5733(5) 0.0515(19) Uani 1 1 d . . .
H41A H 0.7211 0.3616 0.5618 0.062 Uiso 1 1 calc R . .
C42 C 0.8716(6) 0.5074(5) 0.6213(5) 0.0441(17) Uani 1 1 d . . .
H42A H 0.8325 0.5503 0.6434 0.053 Uiso 1 1 calc R . .
C43 C 1.4595(7) 0.9677(6) 0.7875(5) 0.054(2) Uani 1 1 d . . .
C44 C 1.3382(7) 0.9637(7) 0.7727(7) 0.079(3) Uani 1 1 d . . .
H44A H 1.2815 0.8917 0.7617 0.119 Uiso 1 1 calc R . .
H44B H 1.3100 0.9782 0.7162 0.119 Uiso 1 1 calc R . .
H44C H 1.3424 1.0185 0.8303 0.119 Uiso 1 1 calc R . .

loop_
_atom_site_aniso_label
_atom_site_aniso_U_11
_atom_site_aniso_U_22
_atom_site_aniso_U_33
_atom_site_aniso_U_23
_atom_site_aniso_U_13
_atom_site_aniso_U_12
Zn1 0.0328(4) 0.0384(4) 0.0390(5) 0.0147(4) 0.0098(3) 0.0191(4)
S1 0.0345(9) 0.0341(9) 0.0352(9) 0.0137(7) 0.0103(7) 0.0173(7)
S2 0.0315(8) 0.0380(9) 0.0412(9) 0.0136(8) 0.0156(7) 0.0173(7)
S3 0.0327(9) 0.0497(10) 0.0356(9) 0.0162(8) 0.0081(7) 0.0192(8)
S4 0.0337(9) 0.0396(10) 0.0525(11) 0.0158(8) 0.0079(8) 0.0199(8)
B1 0.029(4) 0.041(4) 0.041(4) 0.014(4) 0.015(3) 0.019(3)
N1 0.031(3) 0.039(3) 0.034(3) 0.014(2) 0.007(2) 0.021(2)
N2 0.046(3) 0.035(3) 0.034(3) 0.013(2) 0.015(3) 0.025(3)
N3 0.021(2) 0.035(3) 0.037(3) 0.012(2) 0.005(2) 0.014(2)
N4 0.031(3) 0.036(3) 0.029(3) 0.008(2) 0.009(2) 0.011(2)
N5 0.025(3) 0.039(3) 0.031(3) 0.010(2) 0.009(2) 0.012(2)
N6 0.032(3) 0.040(3) 0.038(3) 0.017(3) 0.007(2) 0.016(3)
N7 0.059(4) 0.045(4) 0.073(5) 0.025(4) 0.018(4) 0.024(4)
N8 0.055(4) 0.101(6) 0.074(5) 0.035(4) 0.030(4) 0.047(4)
O2 0.073(4) 0.047(3) 0.073(4) 0.025(3) 0.020(3) 0.038(3)
O1 0.064(4) 0.050(4) 0.139(6) 0.019(4) 0.036(4) 0.017(3)
C1 0.026(3) 0.037(3) 0.032(3) 0.018(3) 0.012(3) 0.013(3)
C2 0.052(4) 0.035(4) 0.045(4) 0.018(3) 0.014(3) 0.024(3)
C3 0.054(4) 0.039(4) 0.046(4) 0.021(3) 0.019(4) 0.025(4)
C4 0.045(4) 0.041(4) 0.032(4) 0.017(3) 0.014(3) 0.025(3)
C5 0.041(4) 0.056(4) 0.040(4) 0.020(4) 0.013(3) 0.027(4)
C6 0.050(5) 0.081(6) 0.067(5) 0.048(5) 0.034(4) 0.042(5)
C7 0.075(6) 0.053(5) 0.052(5) 0.030(4) 0.033(4) 0.040(5)
C8 0.080(6) 0.045(4) 0.051(5) 0.017(4) 0.031(5) 0.025(4)
C9 0.049(4) 0.045(4) 0.050(5) 0.017(4) 0.018(4) 0.009(4)
C10 0.111(7) 0.079(6) 0.061(5) 0.035(5) 0.053(5) 0.066(6)
C11 0.151(10) 0.102(7) 0.080(7) 0.058(6) 0.078(7) 0.098(7)
C12 0.114(8) 0.089(7) 0.061(6) 0.040(5) 0.052(6) 0.061(6)
C13 0.024(3) 0.029(3) 0.036(4) 0.011(3) 0.009(3) 0.008(3)
C14 0.037(4) 0.038(4) 0.041(4) 0.007(3) 0.017(3) 0.021(3)
C15 0.037(4) 0.044(4) 0.029(3) 0.005(3) 0.009(3) 0.015(3)
C16 0.031(3) 0.036(4) 0.034(4) 0.005(3) 0.000(3) 0.015(3)
C17 0.042(4) 0.068(5) 0.057(5) 0.040(4) 0.014(4) 0.021(4)
C18 0.040(4) 0.088(6) 0.051(5) 0.038(5) 0.010(4) 0.024(4)
C19 0.034(4) 0.051(4) 0.042(4) 0.009(3) 0.012(3) 0.016(3)
C20 0.034(4) 0.049(4) 0.052(5) 0.022(4) 0.013(3) 0.011(3)
C21 0.036(4) 0.045(4) 0.051(4) 0.027(4) 0.008(3) 0.013(3)
C22 0.032(4) 0.068(5) 0.042(4) 0.011(4) 0.001(3) 0.018(4)
C23 0.039(4) 0.070(5) 0.043(4) 0.012(4) 0.001(3) 0.017(4)
C24 0.057(6) 0.101(8) 0.073(6) -0.007(5) 0.006(5) 0.042(6)
C25 0.031(3) 0.038(4) 0.030(3) 0.008(3) 0.011(3) 0.011(3)
C26 0.027(3) 0.047(4) 0.034(4) 0.010(3) 0.008(3) 0.016(3)
C27 0.021(3) 0.042(4) 0.038(4) 0.011(3) 0.005(3) 0.005(3)
C28 0.033(4) 0.044(4) 0.050(4) 0.022(4) 0.015(3) 0.013(3)
C29 0.036(4) 0.054(5) 0.056(5) 0.029(4) 0.022(3) 0.023(4)
C30 0.044(4) 0.051(5) 0.063(5) 0.024(4) 0.021(4) 0.021(4)
C31 0.039(4) 0.067(6) 0.083(6) 0.050(5) 0.020(4) 0.018(4)
C32 0.064(6) 0.087(7) 0.058(6) 0.048(5) 0.013(4) 0.026(5)
C33 0.059(5) 0.066(6) 0.041(5) 0.020(4) 0.007(4) 0.013(4)
C34 0.097(8) 0.070(7) 0.139(10) 0.065(7) 0.040(7) 0.043(6)
C35 0.74(6) 0.115(15) 0.34(3) 0.129(19) -0.22(4) 0.10(3)
C36 0.131(14) 0.146(15) 0.66(5) 0.22(2) -0.10(2) 0.042(11)
C37 0.042(4) 0.045(4) 0.044(4) 0.026(3) 0.018(3) 0.028(3)
C38 0.037(4) 0.047(4) 0.051(4) 0.024(4) 0.019(3) 0.026(3)
C39 0.045(4) 0.049(4) 0.042(4) 0.025(3) 0.020(3) 0.032(4)
C40 0.044(4) 0.033(4) 0.050(4) 0.016(3) 0.018(3) 0.019(3)
C41 0.038(4) 0.051(5) 0.067(5) 0.026(4) 0.022(4) 0.019(4)
C42 0.045(4) 0.038(4) 0.061(5) 0.023(4) 0.026(4) 0.026(3)
C43 0.044(4) 0.056(5) 0.054(5) 0.012(4) 0.018(4) 0.022(4)
C44 0.039(5) 0.078(6) 0.095(7) 0.010(5) 0.016(5) 0.027(5)

loop_
_atom_type_symbol
_atom_type_description
_atom_type_scat_dispersion_real
_atom_type_scat_dispersion_imag
_atom_type_scat_source
C C 0.0033 0.0016 'International Tables Vol C Tables 4.2.6.8 and 6.1.1.4'
H H 0.0000 0.0000 'International Tables Vol C Tables 4.2.6.8 and 6.1.1.4'
B B 0.0013 0.0007 'International Tables Vol C Tables 4.2.6.8 and 6.1.1.4'
N N 0.0061 0.0033 'International Tables Vol C Tables 4.2.6.8 and 6.1.1.4'
O O 0.0106 0.0060 'International Tables Vol C Tables 4.2.6.8 and 6.1.1.4'
S S 0.1246 0.1234 'International Tables Vol C Tables 4.2.6.8 and 6.1.1.4'
Zn Zn 0.2839 1.4301 'International Tables Vol C Tables 4.2.6.8 and 6.1.1.4'

loop_
_geom_angle_atom_site_label_1
_geom_angle_atom_site_label_2
_geom_angle_atom_site_label_3
_geom_angle
_geom_angle_site_symmetry_1
_geom_angle_site_symmetry_3
_geom_angle_publ_flag
S4 Zn1 S2 109.86(7) . . y
S4 Zn1 S3 111.90(7) . . y
S2 Zn1 S3 107.92(6) . . y
S4 Zn1 S1 118.28(7) . . y
S2 Zn1 S1 105.27(6) . . y
S3 Zn1 S1 102.91(6) . . y
C1 S1 Zn1 97.2(2) . . y
C13 S2 Zn1 96.8(2) . . y
C25 S3 Zn1 99.2(2) . . y
C37 S4 Zn1 105.0(2) . . y
N5 B1 N3 113.0(5) . . y
N5 B1 N1 111.7(5) . . y
N3 B1 N1 112.2(5) . . y
C1 N1 C2 108.0(5) . . y
C1 N1 B1 133.4(5) . . y
C2 N1 B1 118.5(5) . . y
C1 N2 C3 109.1(5) . . y
C1 N2 C4 127.0(5) . . y
C3 N2 C4 123.8(5) . . y
C13 N3 C14 108.2(5) . . y
C13 N3 B1 132.0(5) . . y
C14 N3 B1 119.7(5) . . y
C13 N4 C15 109.2(5) . . y
C13 N4 C16 126.3(5) . . y
C15 N4 C16 124.4(5) . . y
C25 N5 C26 108.0(5) . . y
C25 N5 B1 132.0(5) . . y
C26 N5 B1 119.6(5) . . y
C25 N6 C27 109.7(5) . . y
C25 N6 C28 126.9(5) . . y
C27 N6 C28 123.0(5) . . y
O1 N7 O2 123.4(7) . . y
O1 N7 C40 118.5(6) . . y
O2 N7 C40 118.2(7) . . y
N2 C1 N1 107.4(5) . . y
N2 C1 S1 124.1(5) . . y
N1 C1 S1 128.5(5) . . y
C3 C2 N1 108.1(6) . . y
C2 C3 N2 107.3(6) . . y
C5 C4 C9 119.9(6) . . y
C5 C4 N2 119.3(6) . . y
C9 C4 N2 120.8(6) . . y
C4 C5 C6 118.8(7) . . y
C7 C6 C5 121.0(7) . . y
C8 C7 C6 118.4(7) . . y
C8 C7 C10 119.0(8) . . y
C6 C7 C10 122.5(8) . . y
C7 C8 C9 121.5(8) . . y
C8 C9 C4 120.3(7) . . y
C12 C10 C11 113.3(7) . . y
C12 C10 C7 114.2(7) . . y
C11 C10 C7 108.7(6) . . y
N3 C13 N4 106.8(5) . . y
N3 C13 S2 129.7(5) . . y
N4 C13 S2 123.5(4) . . y
C15 C14 N3 108.7(6) . . y
C14 C15 N4 107.1(6) . . y
C17 C16 C21 120.9(6) . . y
C17 C16 N4 118.9(6) . . y
C21 C16 N4 120.2(6) . . y
C16 C17 C18 119.4(7) . . y
C19 C18 C17 120.8(7) . . y
C20 C19 C18 118.1(6) . . y
C20 C19 C22 121.2(7) . . y
C18 C19 C22 120.6(7) . . y
C19 C20 C21 121.7(7) . . y
C16 C21 C20 119.1(6) . . y
C23 C22 C19 112.6(6) . . y
C23 C22 C24 110.4(7) . . y
C19 C22 C24 111.0(6) . . y
N6 C25 N5 107.0(5) . . y
N6 C25 S3 124.2(5) . . y
N5 C25 S3 128.8(5) . . y
C27 C26 N5 109.2(6) . . y
C26 C27 N6 106.1(5) . . y
C29 C28 C33 119.0(7) . . y
C29 C28 N6 118.9(6) . . y
C33 C28 N6 122.1(7) . . y
C28 C29 C30 121.1(7) . . y
C31 C30 C29 120.9(8) . . y
C30 C31 C32 117.3(7) . . y
C30 C31 C34 123.0(9) . . y
C32 C31 C34 119.7(9) . . y
C33 C32 C31 122.0(8) . . y
C28 C33 C32 119.6(8) . . y
C35 C34 C36 108.0(19) . . y
C35 C34 C31 114.8(11) . . y
C36 C34 C31 115.1(10) . . y
C42 C37 C38 117.0(6) . . y
C42 C37 S4 123.3(5) . . y
C38 C37 S4 119.7(5) . . y
C39 C38 C37 122.2(6) . . y
C38 C39 C40 118.6(6) . . y
C41 C40 C39 121.8(6) . . y
C41 C40 N7 119.1(6) . . y
C39 C40 N7 119.1(6) . . y
C42 C41 C40 118.3(6) . . y
C41 C42 C37 122.0(6) . . y
N8 C43 C44 177.9(9) . . y

loop_
_geom_bond_atom_site_label_1
_geom_bond_atom_site_label_2
_geom_bond_distance
_geom_bond_site_symmetry_2
_geom_bond_publ_flag
Zn1 S4 2.2787(18) . y
Zn1 S2 2.3534(18) . y
Zn1 S3 2.3673(19) . y
Zn1 S1 2.3717(17) . y
S1 C1 1.721(6) . y
S2 C13 1.710(6) . y
S3 C25 1.715(6) . y
S4 C37 1.732(7) . y
B1 N5 1.538(9) . y
B1 N3 1.554(8) . y
B1 N1 1.574(9) . y
N1 C1 1.356(7) . y
N1 C2 1.390(8) . y
N2 C1 1.346(7) . y
N2 C3 1.384(8) . y
N2 C4 1.429(8) . y
N3 C13 1.354(7) . y
N3 C14 1.389(7) . y
N4 C13 1.363(7) . y
N4 C15 1.383(8) . y
N4 C16 1.440(7) . y
N5 C25 1.360(8) . y
N5 C26 1.393(7) . y
N6 C25 1.353(8) . y
N6 C27 1.401(7) . y
N6 C28 1.432(8) . y
N7 O1 1.215(8) . y
N7 O2 1.228(7) . y
N7 C40 1.459(9) . y
N8 C43 1.121(9) . y
C2 C3 1.335(9) . y
C4 C5 1.377(9) . y
C4 C9 1.382(9) . y
C5 C6 1.395(9) . y
C6 C7 1.394(10) . y
C7 C8 1.359(10) . y
C7 C10 1.544(10) . y
C8 C9 1.367(10) . y
C10 C12 1.461(10) . y
C10 C11 1.516(11) . y
C14 C15 1.328(9) . y
C16 C17 1.364(9) . y
C16 C21 1.377(9) . y
C17 C18 1.393(9) . y
C18 C19 1.392(10) . y
C19 C20 1.370(9) . y
C19 C22 1.529(9) . y
C20 C21 1.387(9) . y
C22 C23 1.506(9) . y
C22 C24 1.533(10) . y
C26 C27 1.335(9) . y
C28 C29 1.368(9) . y
C28 C33 1.378(9) . y
C29 C30 1.383(9) . y
C30 C31 1.376(10) . y
C31 C32 1.385(11) . y
C31 C34 1.501(11) . y
C32 C33 1.383(11) . y
C34 C35 1.29(2) . y
C34 C36 1.358(15) . y
C37 C42 1.403(9) . y
C37 C38 1.404(8) . y
C38 C39 1.366(9) . y
C39 C40 1.390(9) . y
C40 C41 1.382(9) . y
C41 C42 1.381(9) . y
C43 C44 1.457(10) . y

loop_
_cod_changelog_entry_id
_cod_changelog_entry_author
_cod_changelog_entry_date
_cod_changelog_entry_text
1 'Vaitkus, Antanas' 2024-11-15T14:40:08+02:00
;
 Removed multiple data items that had the 'Y' placeholder value.
;
